data_7127406
loop_
_publ_author_name
'Barrett, A. N.'
'Sanderson, H. J.'
'Mahon, M. F.'
'Webster, R. L.'

_publ_section_title
;
 Hydrophosphination using
 [GeCl{N(SiMe<sub>3</sub>)<sub>2</sub>}<sub>3</sub>] as a pre-catalyst.
;
_journal_issue 88
_journal_name_full 'Chemical communications (Cambridge, England)'
_journal_page_first 13623
_journal_page_last 13626
_journal_paper_doi 10.1039/d0cc05792d
_journal_volume 56
_journal_year 2020
_chemical_formula_moiety 'C18 H54 Cl1 Ge1 N3 Si6'
_chemical_formula_sum 'C18 H54 Cl Ge N3 Si6'
_chemical_formula_weight 589.22
_space_group_crystal_system trigonal
_space_group_IT_number 161
_space_group_name_Hall 'R 3 -2"c'
_space_group_name_H-M_alt 'R 3 c :H'
_atom_sites_solution_hydrogens geom
_atom_sites_solution_primary dual
_audit_creation_date 2020-08-18
_audit_creation_method
;
Olex2 1.2
(compiled 2018.05.29 svn.r3508 for OlexSys, GUI svn.r5506)
;
_audit_update_record
;
2020-08-18 deposited with the CCDC.	2020-10-09 downloaded from the CCDC.
;
_cell_angle_alpha 90
_cell_angle_beta 90
_cell_angle_gamma 120
_cell_formula_units_Z 6
_cell_length_a 17.85648(15)
_cell_length_b 17.85648(15)
_cell_length_c 16.97342(15)
_cell_measurement_reflns_used 13752
_cell_measurement_temperature 150.00(10)
_cell_measurement_theta_max 73.3040
_cell_measurement_theta_min 4.9500
_cell_volume 4686.96(7)
_computing_cell_refinement 'CrysAlisPro 1.171.38.41 (Rigaku OD, 2015)'
_computing_data_collection 'CrysAlisPro 1.171.38.41 (Rigaku OD, 2015)'
_computing_data_reduction 'CrysAlisPro 1.171.38.41 (Rigaku OD, 2015)'
_computing_molecular_graphics 'Olex2 (Dolomanov et al., 2009)'
_computing_publication_material 'Olex2 (Dolomanov et al., 2009)'
_computing_structure_refinement 'ShelXL (Sheldrick, 2015)'
_computing_structure_solution 'ShelXT (Sheldrick, 2015)'
_diffrn_ambient_temperature 150.00(10)
_diffrn_detector_area_resol_mean 8.1150
_diffrn_detector_type EosS2
_diffrn_measured_fraction_theta_full 1.000
_diffrn_measured_fraction_theta_max 1.000
_diffrn_measurement_device 'four-circle diffractometer'
_diffrn_measurement_device_type 'SuperNova, Dual, Cu at zero, EosS2'
_diffrn_measurement_method '\w scans'
_diffrn_radiation_type CuK\a
_diffrn_radiation_wavelength 1.54184
_diffrn_reflns_av_R_equivalents 0.0214
_diffrn_reflns_av_unetI/netI 0.0127
_diffrn_reflns_Laue_measured_fraction_full 1.000
_diffrn_reflns_Laue_measured_fraction_max 1.000
_diffrn_reflns_limit_h_max 22
_diffrn_reflns_limit_h_min -22
_diffrn_reflns_limit_k_max 21
_diffrn_reflns_limit_k_min -22
_diffrn_reflns_limit_l_max 21
_diffrn_reflns_limit_l_min -18
_diffrn_reflns_number 16197
_diffrn_reflns_point_group_measured_fraction_full 0.905
_diffrn_reflns_point_group_measured_fraction_max 0.902
_diffrn_reflns_theta_full 67.684
_diffrn_reflns_theta_max 73.334
_diffrn_reflns_theta_min 4.953
_exptl_absorpt_coefficient_mu 4.407
_exptl_absorpt_correction_T_max 1.00000
_exptl_absorpt_correction_T_min 0.84860
_exptl_absorpt_correction_type multi-scan
_exptl_absorpt_process_details
;
CrysAlisPro 1.171.38.41 (Rigaku Oxford Diffraction, 2015)
Empirical absorption correction using spherical harmonics,
 implemented in SCALE3 ABSPACK scaling algorithm.

Empirical correction (ABSPACK) includes:
- Absorption correction using spherical harmonics
- Frame scaling
;
_exptl_crystal_colour colorless
_exptl_crystal_density_diffrn 1.253
_exptl_crystal_description block
_exptl_crystal_F_000 1896
_exptl_crystal_size_max 0.194
_exptl_crystal_size_mid 0.136
_exptl_crystal_size_min 0.097
_refine_diff_density_max 1.047
_refine_diff_density_min -0.272
_refine_diff_density_rms 0.049
_refine_ls_abs_structure_details
;
 Flack x determined using 833 quotients [(I+)-(I-)]/[(I+)+(I-)]
 (Parsons, Flack and Wagner, Acta Cryst. B69 (2013) 249-259).
;
_refine_ls_abs_structure_Flack -0.008(9)
_refine_ls_extinction_method none
_refine_ls_goodness_of_fit_ref 1.111
_refine_ls_hydrogen_treatment constr
_refine_ls_matrix_type full
_refine_ls_number_parameters 94
_refine_ls_number_reflns 1895
_refine_ls_number_restraints 1
_refine_ls_restrained_S_all 1.111
_refine_ls_R_factor_all 0.0193
_refine_ls_R_factor_gt 0.0193
_refine_ls_shift/su_max 0.000
_refine_ls_shift/su_mean 0.000
_refine_ls_structure_factor_coef Fsqd
_refine_ls_weighting_details 'w=1/[\s^2^(Fo^2^)+(0.0355P)^2^+2.3125P] where P=(Fo^2^+2Fc^2^)/3'
_refine_ls_weighting_scheme calc
_refine_ls_wR_factor_gt 0.0516
_refine_ls_wR_factor_ref 0.0516
_reflns_Friedel_coverage 0.795
_reflns_Friedel_fraction_full 0.810
_reflns_Friedel_fraction_max 0.803
_reflns_number_gt 1891
_reflns_number_total 1895
_reflns_threshold_expression 'I > 2\s(I)'
_cod_data_source_file d0cc05792d2.cif
_cod_data_source_block s16rlw4
_cod_depositor_comments 'Adding full bibliography for 7127406.cif.'
_cod_original_cell_volume 4686.96(9)
_cod_original_sg_symbol_H-M 'R 3 c'
_cod_database_code 7127406
_shelxl_version_number 2014-3
_shelx_space_group_comment
;
The symmetry employed for this shelxl refinement is uniquely defined
by the following loop, which should always be used as a source of
symmetry information in preference to the above space-group names.
They are only intended as comments.
;
_olex2_refinement_description
;
1. Fixed Uiso
 At 1.5 times of:
  All C(H,H,H) groups
2.a Idealised Me refined as rotating group:
 C1(H1A,H1B,H1C), C2(H2A,H2B,H2C), C3(H3A,H3B,H3C), C4(H4A,H4B,H4C), C5(H5A,
 H5B,H5C), C6(H6A,H6B,H6C)
;
_olex2_submission_special_instructions 'No special instructions were received'

loop_
_space_group_symop_operation_xyz
'x, y, z'
'-y, x-y, z'
'-x+y, -x, z'
'-x+y, y, z+1/2'
'x, x-y, z+1/2'
'-y, -x, z+1/2'
'x+2/3, y+1/3, z+1/3'
'-y+2/3, x-y+1/3, z+1/3'
'-x+y+2/3, -x+1/3, z+1/3'
'-x+y+2/3, y+1/3, z+5/6'
'x+2/3, x-y+1/3, z+5/6'
'-y+2/3, -x+1/3, z+5/6'
'x+1/3, y+2/3, z+2/3'
'-y+1/3, x-y+2/3, z+2/3'
'-x+y+1/3, -x+2/3, z+2/3'
'-x+y+1/3, y+2/3, z+7/6'
'x+1/3, x-y+2/3, z+7/6'
'-y+1/3, -x+2/3, z+7/6'

loop_
_atom_site_label
_atom_site_type_symbol
_atom_site_fract_x
_atom_site_fract_y
_atom_site_fract_z
_atom_site_U_iso_or_equiv
_atom_site_adp_type
_atom_site_occupancy
_atom_site_site_symmetry_order
_atom_site_calc_flag
_atom_site_refinement_flags_posn
_atom_site_refinement_flags_adp
_atom_site_refinement_flags_occupancy
_atom_site_disorder_assembly
_atom_site_disorder_group
Ge1 Ge 0.6667 0.3333 0.33484(3) 0.01398(12) Uani 1 3 d S T P . .
Cl1 Cl 0.6667 0.3333 0.20432(6) 0.0242(2) Uani 1 3 d S T P . .
Si1 Si 0.58708(4) 0.43403(4) 0.42995(4) 0.01778(15) Uani 1 1 d . . . . .
Si2 Si 0.49020(4) 0.31816(4) 0.29341(4) 0.01830(14) Uani 1 1 d . . . . .
N1 N 0.58078(11) 0.35950(11) 0.35777(11) 0.0152(4) Uani 1 1 d . . . . .
C1 C 0.69090(17) 0.4860(2) 0.48481(17) 0.0333(6) Uani 1 1 d . . . . .
H1A H 0.7010 0.4413 0.5074 0.050 Uiso 1 1 calc GR . . . .
H1B H 0.6883 0.5218 0.5272 0.050 Uiso 1 1 calc GR . . . .
H1C H 0.7382 0.5223 0.4488 0.050 Uiso 1 1 calc GR . . . .
C2 C 0.50354(16) 0.38777(17) 0.50979(16) 0.0281(5) Uani 1 1 d . . . . .
H2A H 0.4459 0.3555 0.4861 0.042 Uiso 1 1 calc GR . . . .
H2B H 0.5071 0.4348 0.5423 0.042 Uiso 1 1 calc GR . . . .
H2C H 0.5140 0.3488 0.5427 0.042 Uiso 1 1 calc GR . . . .
C3 C 0.57354(19) 0.52237(17) 0.38457(17) 0.0313(6) Uani 1 1 d . . . . .
H3A H 0.6184 0.5525 0.3446 0.047 Uiso 1 1 calc GR . . . .
H3B H 0.5788 0.5634 0.4255 0.047 Uiso 1 1 calc GR . . . .
H3C H 0.5164 0.4973 0.3599 0.047 Uiso 1 1 calc GR . . . .
C4 C 0.39222(15) 0.30698(18) 0.34543(16) 0.0284(5) Uani 1 1 d . . . . .
H4A H 0.3791 0.2689 0.3911 0.043 Uiso 1 1 calc GR . . . .
H4B H 0.3428 0.2822 0.3092 0.043 Uiso 1 1 calc GR . . . .
H4C H 0.4037 0.3640 0.3630 0.043 Uiso 1 1 calc GR . . . .
C5 C 0.50760(18) 0.39045(17) 0.20729(17) 0.0303(5) Uani 1 1 d . . . . .
H5A H 0.5219 0.4479 0.2262 0.046 Uiso 1 1 calc GR . . . .
H5B H 0.4547 0.3661 0.1755 0.046 Uiso 1 1 calc GR . . . .
H5C H 0.5553 0.3952 0.1750 0.046 Uiso 1 1 calc GR . . . .
C6 C 0.45613(17) 0.20676(16) 0.25596(17) 0.0283(5) Uani 1 1 d . . . . .
H6A H 0.5060 0.1978 0.2559 0.043 Uiso 1 1 calc GR . . . .
H6B H 0.4337 0.2005 0.2022 0.043 Uiso 1 1 calc GR . . . .
H6C H 0.4109 0.1637 0.2902 0.043 Uiso 1 1 calc GR . . . .

loop_
_atom_site_aniso_label
_atom_site_aniso_U_11
_atom_site_aniso_U_22
_atom_site_aniso_U_33
_atom_site_aniso_U_23
_atom_site_aniso_U_13
_atom_site_aniso_U_12
Ge1 0.01422(14) 0.01422(14) 0.0135(2) 0.000 0.000 0.00711(7)
Cl1 0.0290(3) 0.0290(3) 0.0148(5) 0.000 0.000 0.01449(16)
Si1 0.0173(3) 0.0183(3) 0.0186(3) -0.0026(2) 0.0004(3) 0.0096(2)
Si2 0.0173(3) 0.0199(3) 0.0184(3) -0.0006(2) -0.0039(2) 0.0098(2)
N1 0.0148(8) 0.0162(8) 0.0168(9) -0.0005(6) -0.0006(6) 0.0094(7)
C1 0.0259(12) 0.0439(14) 0.0300(14) -0.0173(12) -0.0048(10) 0.0175(11)
C2 0.0297(12) 0.0286(12) 0.0257(13) -0.0027(10) 0.0078(10) 0.0143(10)
C3 0.0402(14) 0.0240(11) 0.0354(15) 0.0012(10) 0.0046(11) 0.0203(11)
C4 0.0183(11) 0.0355(13) 0.0322(14) -0.0040(11) -0.0036(9) 0.0141(10)
C5 0.0361(13) 0.0333(13) 0.0236(12) 0.0056(10) -0.0061(11) 0.0188(11)
C6 0.0264(12) 0.0244(12) 0.0338(15) -0.0095(11) -0.0116(10) 0.0124(11)

loop_
_atom_type_symbol
_atom_type_description
_atom_type_scat_dispersion_real
_atom_type_scat_dispersion_imag
_atom_type_scat_source
C C 0.0181 0.0091 'International Tables Vol C Tables 4.2.6.8 and 6.1.1.4'
H H 0.0000 0.0000 'International Tables Vol C Tables 4.2.6.8 and 6.1.1.4'
Cl Cl 0.3639 0.7018 'International Tables Vol C Tables 4.2.6.8 and 6.1.1.4'
Ge Ge -1.0885 0.8855 'International Tables Vol C Tables 4.2.6.8 and 6.1.1.4'
N N 0.0311 0.0180 'International Tables Vol C Tables 4.2.6.8 and 6.1.1.4'
Si Si 0.2541 0.3302 'International Tables Vol C Tables 4.2.6.8 and 6.1.1.4'

loop_
_geom_angle_atom_site_label_1
_geom_angle_atom_site_label_2
_geom_angle_atom_site_label_3
_geom_angle
_geom_angle_site_symmetry_1
_geom_angle_site_symmetry_3
_geom_angle_publ_flag
N1 Ge1 Cl1 102.12(6) 3_665 . ?
N1 Ge1 Cl1 102.12(6) 2_655 . ?
N1 Ge1 Cl1 102.12(6) . . ?
N1 Ge1 N1 115.72(4) 2_655 . ?
N1 Ge1 N1 115.71(4) 3_665 . ?
N1 Ge1 N1 115.71(4) 2_655 3_665 ?
N1 Si1 C1 113.28(10) . . ?
N1 Si1 C2 115.57(10) . . ?
N1 Si1 C3 111.19(11) . . ?
C1 Si1 C2 103.51(14) . . ?
C1 Si1 C3 107.57(14) . . ?
C2 Si1 C3 104.99(12) . . ?
N1 Si2 C4 111.15(10) . . ?
N1 Si2 C5 113.02(11) . . ?
N1 Si2 C6 113.19(10) . . ?
C5 Si2 C4 105.37(13) . . ?
C5 Si2 C6 108.71(13) . . ?
C6 Si2 C4 104.80(12) . . ?
Si1 N1 Ge1 125.80(10) . . ?
Si1 N1 Si2 116.10(9) . . ?
Si2 N1 Ge1 117.50(10) . . ?
Si1 C1 H1A 109.5 . . ?
Si1 C1 H1B 109.5 . . ?
Si1 C1 H1C 109.5 . . ?
H1A C1 H1B 109.5 . . ?
H1A C1 H1C 109.5 . . ?
H1B C1 H1C 109.5 . . ?
Si1 C2 H2A 109.5 . . ?
Si1 C2 H2B 109.5 . . ?
Si1 C2 H2C 109.5 . . ?
H2A C2 H2B 109.5 . . ?
H2A C2 H2C 109.5 . . ?
H2B C2 H2C 109.5 . . ?
Si1 C3 H3A 109.5 . . ?
Si1 C3 H3B 109.5 . . ?
Si1 C3 H3C 109.5 . . ?
H3A C3 H3B 109.5 . . ?
H3A C3 H3C 109.5 . . ?
H3B C3 H3C 109.5 . . ?
Si2 C4 H4A 109.5 . . ?
Si2 C4 H4B 109.5 . . ?
Si2 C4 H4C 109.5 . . ?
H4A C4 H4B 109.5 . . ?
H4A C4 H4C 109.5 . . ?
H4B C4 H4C 109.5 . . ?
Si2 C5 H5A 109.5 . . ?
Si2 C5 H5B 109.5 . . ?
Si2 C5 H5C 109.5 . . ?
H5A C5 H5B 109.5 . . ?
H5A C5 H5C 109.5 . . ?
H5B C5 H5C 109.5 . . ?
Si2 C6 H6A 109.5 . . ?
Si2 C6 H6B 109.5 . . ?
Si2 C6 H6C 109.5 . . ?
H6A C6 H6B 109.5 . . ?
H6A C6 H6C 109.5 . . ?
H6B C6 H6C 109.5 . . ?

loop_
_geom_bond_atom_site_label_1
_geom_bond_atom_site_label_2
_geom_bond_distance
_geom_bond_site_symmetry_2
_geom_bond_publ_flag
Ge1 Cl1 2.2154(11) . ?
Ge1 N1 1.8542(16) . ?
Ge1 N1 1.8542(16) 2_655 ?
Ge1 N1 1.8542(16) 3_665 ?
Si1 N1 1.7707(19) . ?
Si1 C1 1.856(3) . ?
Si1 C2 1.874(3) . ?
Si1 C3 1.877(3) . ?
Si2 N1 1.7778(19) . ?
Si2 C4 1.879(3) . ?
Si2 C5 1.870(3) . ?
Si2 C6 1.876(3) . ?
C1 H1A 0.9800 . ?
C1 H1B 0.9800 . ?
C1 H1C 0.9800 . ?
C2 H2A 0.9800 . ?
C2 H2B 0.9800 . ?
C2 H2C 0.9800 . ?
C3 H3A 0.9800 . ?
C3 H3B 0.9800 . ?
C3 H3C 0.9800 . ?
C4 H4A 0.9800 . ?
C4 H4B 0.9800 . ?
C4 H4C 0.9800 . ?
C5 H5A 0.9800 . ?
C5 H5B 0.9800 . ?
C5 H5C 0.9800 . ?
C6 H6A 0.9800 . ?
C6 H6B 0.9800 . ?
C6 H6C 0.9800 . ?

loop_
_geom_torsion_atom_site_label_1
_geom_torsion_atom_site_label_2
_geom_torsion_atom_site_label_3
_geom_torsion_atom_site_label_4
_geom_torsion
_geom_torsion_site_symmetry_1
_geom_torsion_site_symmetry_2
_geom_torsion_site_symmetry_3
_geom_torsion_site_symmetry_4
_geom_torsion_publ_flag
Cl1 Ge1 N1 Si1 -135.86(11) . . . . ?
Cl1 Ge1 N1 Si2 34.88(11) . . . . ?
N1 Ge1 N1 Si1 -25.88(19) 3_665 . . . ?
N1 Ge1 N1 Si1 114.16(7) 2_655 . . . ?
N1 Ge1 N1 Si2 144.86(10) 3_665 . . . ?
N1 Ge1 N1 Si2 -75.11(17) 2_655 . . . ?
C1 Si1 N1 Ge1 -0.71(19) . . . . ?
C1 Si1 N1 Si2 -171.56(13) . . . . ?
C2 Si1 N1 Ge1 -119.90(14) . . . . ?
C2 Si1 N1 Si2 69.25(15) . . . . ?
C3 Si1 N1 Ge1 120.57(14) . . . . ?
C3 Si1 N1 Si2 -50.28(15) . . . . ?
C4 Si2 N1 Ge1 154.82(12) . . . . ?
C4 Si2 N1 Si1 -33.54(15) . . . . ?
C5 Si2 N1 Ge1 -86.94(14) . . . . ?
C5 Si2 N1 Si1 84.71(14) . . . . ?
C6 Si2 N1 Ge1 37.20(15) . . . . ?
C6 Si2 N1 Si1 -151.16(13) . . . . ?
